data_7236148
loop_
_publ_author_name
'Jim\'enez-P\'erez, V\'ictor M.'
'Garc\'ia-L\'opez, Mar\'ia C.'
'Mu\~noz-Flores, Blanca M.'
'Chan-Navarro, Rodrigo'
'Berrones-Reyes, Jessica C.'
'Dias, H. V. Rasika'
'Moggio, Ivana'
'Arias, Eduardo'
'Serrano-Mireles, Jes\'us A.'
'Chavez-Reyes, Arturo'

_publ_section_title
;
 New application of fluorescent organotin compounds derived from Schiff
 bases: synthesis, X-ray structures, photophysical properties,
 cytotoxicity and fluorescent bioimaging
;
_journal_issue 28
_journal_name_full 'Journal of Materials Chemistry B'
_journal_page_first 5731
_journal_paper_doi 10.1039/C5TB00717H
_journal_volume 3
_journal_year 2015
_chemical_formula_sum 'C27 H21 N3 O5 Sn'
_chemical_formula_weight 586.16
_space_group_IT_number 2
_space_group_name_Hall '-P 1'
_space_group_name_H-M_alt 'P -1'
_symmetry_cell_setting triclinic
_symmetry_Int_Tables_number 2
_symmetry_space_group_name_Hall '-P 1'
_symmetry_space_group_name_H-M 'P -1'
_atom_sites_solution_hydrogens geom
_atom_sites_solution_primary direct
_atom_sites_solution_secondary difmap
_audit_creation_method SHELXL-97
_audit_update_record
;
2015-04-13 deposited with the CCDC.
2015-06-08 downloaded from the CCDC.
;
_cell_angle_alpha 105.8720(10)
_cell_angle_beta 91.9980(10)
_cell_angle_gamma 95.7250(10)
_cell_formula_units_Z 2
_cell_length_a 8.6061(2)
_cell_length_b 11.9693(2)
_cell_length_c 12.7463(2)
_cell_measurement_temperature 293(2)
_cell_volume 1253.97(4)
_computing_structure_refinement 'SHELXL-97 (Sheldrick, 1997)'
_computing_structure_solution 'SHELXS-97 (Sheldrick, 1990)'
_diffrn_ambient_temperature 293(2)
_diffrn_measured_fraction_theta_full 0.994
_diffrn_measured_fraction_theta_max 0.994
_diffrn_radiation_monochromator graphite
_diffrn_radiation_source 'fine-focus sealed tube'
_diffrn_radiation_type MoK\a
_diffrn_radiation_wavelength 0.71073
_diffrn_reflns_av_R_equivalents 0.0418
_diffrn_reflns_av_sigmaI/netI 0.0291
_diffrn_reflns_limit_h_max 11
_diffrn_reflns_limit_h_min -10
_diffrn_reflns_limit_k_max 15
_diffrn_reflns_limit_k_min -15
_diffrn_reflns_limit_l_max 15
_diffrn_reflns_limit_l_min -16
_diffrn_reflns_number 25185
_diffrn_reflns_theta_full 27.44
_diffrn_reflns_theta_max 27.44
_diffrn_reflns_theta_min 3.00
_exptl_absorpt_coefficient_mu 1.061
_exptl_crystal_colour Yellow
_exptl_crystal_density_diffrn 1.552
_exptl_crystal_density_method 'not measured'
_exptl_crystal_description Prism
_exptl_crystal_F_000 588
_exptl_crystal_size_max 0.23
_exptl_crystal_size_mid 0.13
_exptl_crystal_size_min 0.06
_refine_diff_density_max 0.467
_refine_diff_density_min -1.056
_refine_diff_density_rms 0.162
_refine_ls_extinction_method none
_refine_ls_goodness_of_fit_ref 1.225
_refine_ls_hydrogen_treatment mixed
_refine_ls_matrix_type full
_refine_ls_number_parameters 341
_refine_ls_number_reflns 5695
_refine_ls_number_restraints 0
_refine_ls_restrained_S_all 1.225
_refine_ls_R_factor_all 0.0469
_refine_ls_R_factor_gt 0.0365
_refine_ls_shift/su_max 0.001
_refine_ls_shift/su_mean 0.000
_refine_ls_structure_factor_coef Fsqd
_refine_ls_weighting_details 'calc w=1/[\s^2^(Fo^2^)+(0.0553P)^2^+0.1493P] where P=(Fo^2^+2Fc^2^)/3'
_refine_ls_weighting_scheme calc
_refine_ls_wR_factor_gt 0.0972
_refine_ls_wR_factor_ref 0.1035
_reflns_number_gt 4901
_reflns_number_total 5695
_reflns_threshold_expression >2sigma(I)
_cod_data_source_file c5tb00717h2.cif
_cod_data_source_block shelxl
_cod_depositor_comments
;
The following automatic conversions were performed:

data item '_symmetry_cell_setting' value 'Triclinic' was changed to
'triclinic' in accordance with the
/home/saulius/struct/COD-crude-data/automatic-downloads/DataCite-retrospective/RSC/depositions/lib/dictionaries/cif_core.dic
dictionary named 'cif_core.dic' version 2.4.2 last updated on
2011-04-26.

Automatic conversion script
Id: cif_fix_values 6909 2019-04-08 15:41:33Z antanas 
;
_cod_original_sg_symbol_H-M P-1
_cod_database_code 7236148

loop_
_symmetry_equiv_pos_as_xyz
'x, y, z'
'-x, -y, -z'

loop_
_atom_site_label
_atom_site_type_symbol
_atom_site_fract_x
_atom_site_fract_y
_atom_site_fract_z
_atom_site_U_iso_or_equiv
_atom_site_adp_type
_atom_site_occupancy
_atom_site_symmetry_multiplicity
_atom_site_calc_flag
_atom_site_refinement_flags
C21 C 0.6118(4) 0.1188(2) 0.4016(2) 0.0541(6) Uani 1 1 d .
C26 C 0.6432(5) 0.0425(3) 0.3039(3) 0.0726(9) Uani 1 1 d .
H26 H 0.7457 0.0408 0.2831 0.087 Uiso 1 1 calc R
C25 C 0.5245(6) -0.0311(4) 0.2372(4) 0.0881(12) Uani 1 1 d .
H25 H 0.5476 -0.0825 0.1719 0.106 Uiso 1 1 calc R
C24 C 0.3739(5) -0.0296(3) 0.2658(3) 0.0791(10) Uani 1 1 d .
H24 H 0.2939 -0.0780 0.2193 0.095 Uiso 1 1 calc R
C23 C 0.3406(5) 0.0435(4) 0.3630(4) 0.0806(10) Uani 1 1 d .
H23 H 0.2378 0.0432 0.3834 0.097 Uiso 1 1 calc R
C22 C 0.4580(4) 0.1177(3) 0.4313(3) 0.0690(8) Uani 1 1 d .
H22 H 0.4342 0.1671 0.4974 0.083 Uiso 1 1 calc R
C15 C 0.9533(4) 0.2379(2) 0.6239(2) 0.0528(6) Uani 1 1 d .
C16 C 1.1094(4) 0.2242(4) 0.6039(3) 0.0707(9) Uani 1 1 d .
H16 H 1.1421 0.2123 0.5333 0.085 Uiso 1 1 calc R
C17 C 1.2158(5) 0.2283(5) 0.6893(3) 0.0874(12) Uani 1 1 d .
H17 H 1.3202 0.2205 0.6758 0.105 Uiso 1 1 calc R
C18 C 1.1695(5) 0.2437(5) 0.7927(3) 0.0882(12) Uani 1 1 d .
H18 H 1.2418 0.2451 0.8492 0.106 Uiso 1 1 calc R
C19 C 1.0174(5) 0.2569(4) 0.8137(3) 0.0777(10) Uani 1 1 d .
H19 H 0.9858 0.2669 0.8844 0.093 Uiso 1 1 calc R
C20 C 0.9094(4) 0.2556(3) 0.7300(3) 0.0622(8) Uani 1 1 d .
H20 H 0.8063 0.2668 0.7454 0.075 Uiso 1 1 calc R
C2 C 0.9831(3) 0.2678(3) 0.3014(2) 0.0551(7) Uani 1 1 d .
C1 C 0.9386(3) 0.3794(3) 0.3051(3) 0.0573(7) Uani 1 1 d .
C7 C 0.8534(4) 0.4458(3) 0.3883(3) 0.0577(7) Uani 1 1 d .
C6 C 0.9844(5) 0.4287(4) 0.2200(3) 0.0700(9) Uani 1 1 d .
H06 H 0.9579 0.5026 0.2215 0.084 Uiso 1 1 calc R
C5 C 1.0656(5) 0.3715(4) 0.1365(3) 0.0789(11) Uani 1 1 d .
H5 H 1.0945 0.4063 0.0821 0.095 Uiso 1 1 calc R
C4 C 1.1056(4) 0.2606(4) 0.1323(3) 0.0714(9) Uani 1 1 d .
C3 C 1.0653(4) 0.2084(3) 0.2143(3) 0.0639(8) Uani 1 1 d .
H3 H 1.0929 0.1344 0.2112 0.077 Uiso 1 1 calc R
C9 C 0.5629(3) 0.5216(3) 0.6989(3) 0.0566(7) Uani 1 1 d .
C14 C 0.5091(5) 0.4779(3) 0.7828(3) 0.0737(9) Uani 1 1 d .
C13 C 0.4388(5) 0.5483(4) 0.8687(3) 0.0818(10) Uani 1 1 d .
H13 H 0.4032 0.5198 0.9255 0.098 Uiso 1 1 calc R
C12 C 0.4230(4) 0.6608(3) 0.8683(3) 0.0724(10) Uani 1 1 d .
C11 C 0.4733(5) 0.7063(3) 0.7868(3) 0.0729(10) Uani 1 1 d .
C10 C 0.5444(4) 0.6358(3) 0.7009(3) 0.0647(8) Uani 1 1 d .
C8 C 0.6426(3) 0.4457(3) 0.6101(3) 0.0544(7) Uani 1 1 d .
C27 C 1.2223(6) 0.0922(5) 0.0336(4) 0.1004(14) Uani 1 1 d .
H27A H 1.2782 0.0672 -0.0310 0.151 Uiso 1 1 calc R
H27B H 1.1276 0.0405 0.0277 0.151 Uiso 1 1 calc R
H27C H 1.2863 0.0907 0.0963 0.151 Uiso 1 1 calc R
N1 N 0.7921(3) 0.4120(2) 0.4683(2) 0.0519(5) Uani 1 1 d .
N2 N 0.7137(3) 0.4934(2) 0.5417(2) 0.0573(6) Uani 1 1 d .
N3 N 0.3519(5) 0.7366(4) 0.9616(3) 0.0969(12) Uani 1 1 d .
O1 O 0.9543(3) 0.2163(2) 0.37923(19) 0.0657(6) Uani 1 1 d .
O2 O 0.6379(3) 0.33610(19) 0.6075(2) 0.0658(6) Uani 1 1 d .
O3 O 0.3213(6) 0.6980(4) 1.0384(3) 0.1379(16) Uani 1 1 d .
O4 O 0.3279(6) 0.8324(4) 0.9575(3) 0.1346(16) Uani 1 1 d .
O5 O 1.1846(4) 0.2086(3) 0.0455(2) 0.0930(9) Uani 1 1 d .
Sn1 Sn 0.79102(2) 0.243053(16) 0.496965(15) 0.05233(10) Uani 1 1 d .
H07 H 0.831(4) 0.524(3) 0.386(3) 0.070(10) Uiso 1 1 d .
H10 H 0.583(5) 0.667(3) 0.648(3) 0.071(11) Uiso 1 1 d .
H14 H 0.514(5) 0.397(4) 0.778(3) 0.086(12) Uiso 1 1 d .
H11 H 0.465(4) 0.780(4) 0.786(3) 0.067(10) Uiso 1 1 d .

loop_
_atom_site_aniso_label
_atom_site_aniso_U_11
_atom_site_aniso_U_22
_atom_site_aniso_U_33
_atom_site_aniso_U_23
_atom_site_aniso_U_13
_atom_site_aniso_U_12
C21 0.0651(17) 0.0453(14) 0.0554(15) 0.0191(12) 0.0064(13) 0.0088(13)
C26 0.073(2) 0.067(2) 0.073(2) 0.0101(17) 0.0157(17) 0.0089(17)
C25 0.106(3) 0.069(2) 0.072(2) -0.0062(18) 0.009(2) 0.001(2)
C24 0.089(3) 0.067(2) 0.076(2) 0.0189(18) -0.009(2) -0.0094(19)
C23 0.064(2) 0.079(2) 0.093(3) 0.018(2) 0.0067(19) -0.0040(18)
C22 0.068(2) 0.067(2) 0.0672(19) 0.0102(16) 0.0134(16) 0.0044(16)
C15 0.0633(17) 0.0490(15) 0.0500(15) 0.0189(12) 0.0084(13) 0.0083(13)
C16 0.071(2) 0.093(3) 0.0565(18) 0.0282(17) 0.0112(15) 0.0251(18)
C17 0.069(2) 0.130(4) 0.075(2) 0.042(2) 0.0096(18) 0.027(2)
C18 0.080(3) 0.124(4) 0.072(2) 0.044(2) -0.003(2) 0.019(2)
C19 0.093(3) 0.091(3) 0.0550(18) 0.0297(18) 0.0094(18) 0.012(2)
C20 0.0651(18) 0.0647(19) 0.0605(18) 0.0220(15) 0.0123(15) 0.0087(15)
C2 0.0433(14) 0.0721(19) 0.0538(15) 0.0262(14) -0.0010(12) 0.0023(13)
C1 0.0492(15) 0.0684(18) 0.0556(16) 0.0257(14) -0.0083(12) -0.0072(13)
C7 0.0573(16) 0.0526(16) 0.0620(18) 0.0191(14) -0.0132(14) -0.0021(13)
C6 0.074(2) 0.078(2) 0.0619(19) 0.0339(18) -0.0084(17) -0.0072(18)
C5 0.084(2) 0.102(3) 0.059(2) 0.043(2) -0.0036(18) -0.007(2)
C4 0.0606(18) 0.108(3) 0.0492(17) 0.0315(18) -0.0010(14) 0.0015(18)
C3 0.0547(16) 0.086(2) 0.0573(17) 0.0309(16) 0.0036(13) 0.0103(16)
C9 0.0497(15) 0.0541(16) 0.0589(16) 0.0037(13) -0.0094(13) 0.0102(12)
C14 0.078(2) 0.060(2) 0.083(2) 0.0138(18) 0.0161(19) 0.0193(17)
C13 0.087(3) 0.079(2) 0.076(2) 0.0114(19) 0.016(2) 0.019(2)
C12 0.070(2) 0.069(2) 0.065(2) -0.0077(17) -0.0110(16) 0.0221(17)
C11 0.081(2) 0.0548(19) 0.071(2) -0.0039(16) -0.0187(18) 0.0221(17)
C10 0.072(2) 0.0556(18) 0.0605(18) 0.0047(15) -0.0139(16) 0.0160(15)
C8 0.0476(14) 0.0472(15) 0.0637(17) 0.0083(13) -0.0065(13) 0.0065(12)
C27 0.096(3) 0.137(4) 0.072(2) 0.029(3) 0.027(2) 0.023(3)
N1 0.0484(12) 0.0476(12) 0.0580(13) 0.0144(10) -0.0060(10) 0.0024(10)
N2 0.0591(14) 0.0488(13) 0.0604(14) 0.0102(11) -0.0090(12) 0.0075(11)
N3 0.104(3) 0.093(3) 0.073(2) -0.018(2) -0.004(2) 0.031(2)
O1 0.0698(13) 0.0757(15) 0.0672(13) 0.0376(12) 0.0232(11) 0.0253(11)
O2 0.0693(13) 0.0500(11) 0.0796(15) 0.0157(10) 0.0217(11) 0.0150(10)
O3 0.190(5) 0.132(3) 0.086(2) 0.003(2) 0.043(3) 0.056(3)
O4 0.179(4) 0.095(3) 0.116(3) -0.014(2) 0.024(3) 0.064(3)
O5 0.0942(19) 0.138(3) 0.0602(14) 0.0451(16) 0.0188(14) 0.0222(19)
Sn1 0.05521(14) 0.04953(13) 0.05501(14) 0.01703(9) 0.00813(9) 0.01049(9)

loop_
_atom_type_symbol
_atom_type_description
_atom_type_scat_dispersion_real
_atom_type_scat_dispersion_imag
_atom_type_scat_source
C C 0.0033 0.0016 'International Tables Vol C Tables 4.2.6.8 and 6.1.1.4'
H H 0.0000 0.0000 'International Tables Vol C Tables 4.2.6.8 and 6.1.1.4'
N N 0.0061 0.0033 'International Tables Vol C Tables 4.2.6.8 and 6.1.1.4'
O O 0.0106 0.0060 'International Tables Vol C Tables 4.2.6.8 and 6.1.1.4'
Sn Sn -0.6537 1.4246 'International Tables Vol C Tables 4.2.6.8 and 6.1.1.4'

loop_
_geom_angle_atom_site_label_1
_geom_angle_atom_site_label_2
_geom_angle_atom_site_label_3
_geom_angle
C26 C21 C22 118.3(3)
C26 C21 Sn1 120.6(2)
C22 C21 Sn1 121.0(2)
C25 C26 C21 120.7(4)
C25 C26 H26 119.7
C21 C26 H26 119.7
C24 C25 C26 120.6(4)
C24 C25 H25 119.7
C26 C25 H25 119.7
C25 C24 C23 119.7(4)
C25 C24 H24 120.2
C23 C24 H24 120.2
C24 C23 C22 120.6(4)
C24 C23 H23 119.7
C22 C23 H23 119.7
C23 C22 C21 120.2(3)
C23 C22 H22 119.9
C21 C22 H22 119.9
C20 C15 C16 118.3(3)
C20 C15 Sn1 120.8(2)
C16 C15 Sn1 120.8(2)
C17 C16 C15 119.9(3)
C17 C16 H16 120.0
C15 C16 H16 120.0
C18 C17 C16 120.8(4)
C18 C17 H17 119.6
C16 C17 H17 119.6
C17 C18 C19 120.1(4)
C17 C18 H18 120.0
C19 C18 H18 120.0
C18 C19 C20 120.2(3)
C18 C19 H19 119.9
C20 C19 H19 119.9
C15 C20 C19 120.7(3)
C15 C20 H20 119.6
C19 C20 H20 119.6
O1 C2 C3 117.0(3)
O1 C2 C1 122.8(3)
C3 C2 C1 120.2(3)
C2 C1 C7 124.6(3)
C2 C1 C6 117.6(3)
C7 C1 C6 117.8(3)
N1 C7 C1 126.6(3)
N1 C7 H07 114(2)
C1 C7 H07 119(2)
C5 C6 C1 122.1(4)
C5 C6 H06 119.0
C1 C6 H06 119.0
C6 C5 C4 119.9(3)
C6 C5 H5 120.1
C4 C5 H5 120.1
O5 C4 C5 116.3(3)
O5 C4 C3 123.1(4)
C5 C4 C3 120.6(4)
C4 C3 C2 119.7(4)
C4 C3 H3 120.2
C2 C3 H3 120.2
C10 C9 C14 119.6(3)
C10 C9 C8 121.3(3)
C14 C9 C8 119.1(3)
C13 C14 C9 120.3(4)
C13 C14 H14 120(3)
C9 C14 H14 119(3)
C12 C13 C14 118.6(4)
C12 C13 H13 120.7
C14 C13 H13 120.7
C11 C12 C13 122.7(3)
C11 C12 N3 118.9(4)
C13 C12 N3 118.4(4)
C12 C11 C10 118.7(4)
C12 C11 H11 124(2)
C10 C11 H11 118(3)
C9 C10 C11 120.1(4)
C9 C10 H10 120(3)
C11 C10 H10 119(3)
O2 C8 N2 124.9(3)
O2 C8 C9 117.0(3)
N2 C8 C9 118.1(3)
O5 C27 H27A 109.5
O5 C27 H27B 109.5
H27A C27 H27B 109.5
O5 C27 H27C 109.5
H27A C27 H27C 109.5
H27B C27 H27C 109.5
C7 N1 N2 116.4(3)
C7 N1 Sn1 127.3(2)
N2 N1 Sn1 116.23(18)
C8 N2 N1 110.8(2)
O4 N3 O3 123.8(4)
O4 N3 C12 118.3(5)
O3 N3 C12 117.9(4)
C2 O1 Sn1 130.7(2)
C8 O2 Sn1 113.6(2)
C4 O5 C27 118.9(3)
O1 Sn1 C15 93.68(10)
O1 Sn1 C21 95.82(11)
C15 Sn1 C21 132.76(11)
O1 Sn1 O2 157.52(10)
C15 Sn1 O2 93.27(11)
C21 Sn1 O2 95.07(11)
O1 Sn1 N1 84.24(9)
C15 Sn1 N1 114.21(10)
C21 Sn1 N1 112.74(10)
O2 Sn1 N1 73.41(9)

loop_
_geom_bond_atom_site_label_1
_geom_bond_atom_site_label_2
_geom_bond_distance
C21 C26 1.381(5)
C21 C22 1.389(5)
C21 Sn1 2.119(3)
C26 C25 1.376(6)
C26 H26 0.9300
C25 C24 1.359(6)
C25 H25 0.9300
C24 C23 1.365(6)
C24 H24 0.9300
C23 C22 1.381(5)
C23 H23 0.9300
C22 H22 0.9300
C15 C20 1.383(4)
C15 C16 1.393(5)
C15 Sn1 2.118(3)
C16 C17 1.385(5)
C16 H16 0.9300
C17 C18 1.360(6)
C17 H17 0.9300
C18 C19 1.362(6)
C18 H18 0.9300
C19 C20 1.386(5)
C19 H19 0.9300
C20 H20 0.9300
C2 O1 1.322(3)
C2 C3 1.401(5)
C2 C1 1.415(5)
C1 C7 1.415(5)
C1 C6 1.419(5)
C7 N1 1.305(4)
C7 H07 0.98(4)
C6 C5 1.356(6)
C6 H06 0.9300
C5 C4 1.392(6)
C5 H5 0.9300
C4 O5 1.355(5)
C4 C3 1.393(5)
C3 H3 0.9300
C9 C10 1.386(5)
C9 C14 1.387(5)
C9 C8 1.481(4)
C14 C13 1.386(5)
C14 H14 0.96(4)
C13 C12 1.368(6)
C13 H13 0.9300
C12 C11 1.362(6)
C12 N3 1.477(5)
C11 C10 1.389(5)
C11 H11 0.89(4)
C10 H10 0.91(4)
C8 O2 1.300(4)
C8 N2 1.304(4)
C27 O5 1.431(6)
C27 H27A 0.9600
C27 H27B 0.9600
C27 H27C 0.9600
N1 N2 1.399(4)
N1 Sn1 2.150(2)
N3 O4 1.200(6)
N3 O3 1.217(6)
O1 Sn1 2.074(2)
O2 Sn1 2.127(2)

loop_
_geom_torsion_atom_site_label_1
_geom_torsion_atom_site_label_2
_geom_torsion_atom_site_label_3
_geom_torsion_atom_site_label_4
_geom_torsion
C22 C21 C26 C25 1.1(5)
Sn1 C21 C26 C25 -174.2(3)
C21 C26 C25 C24 0.5(7)
C26 C25 C24 C23 -1.8(7)
C25 C24 C23 C22 1.6(7)
C24 C23 C22 C21 0.0(6)
C26 C21 C22 C23 -1.3(5)
Sn1 C21 C22 C23 173.9(3)
C20 C15 C16 C17 0.1(6)
Sn1 C15 C16 C17 176.0(3)
C15 C16 C17 C18 1.1(7)
C16 C17 C18 C19 -1.0(8)
C17 C18 C19 C20 -0.4(8)
C16 C15 C20 C19 -1.5(5)
Sn1 C15 C20 C19 -177.4(3)
C18 C19 C20 C15 1.7(6)
O1 C2 C1 C7 -2.9(5)
C3 C2 C1 C7 179.0(3)
O1 C2 C1 C6 176.2(3)
C3 C2 C1 C6 -1.9(4)
C2 C1 C7 N1 -6.1(5)
C6 C1 C7 N1 174.8(3)
C2 C1 C6 C5 1.1(5)
C7 C1 C6 C5 -179.7(3)
C1 C6 C5 C4 0.4(6)
C6 C5 C4 O5 179.0(3)
C6 C5 C4 C3 -1.1(6)
O5 C4 C3 C2 -179.8(3)
C5 C4 C3 C2 0.3(5)
O1 C2 C3 C4 -177.0(3)
C1 C2 C3 C4 1.2(5)
C10 C9 C14 C13 -0.7(6)
C8 C9 C14 C13 177.8(3)
C9 C14 C13 C12 0.5(6)
C14 C13 C12 C11 0.1(6)
C14 C13 C12 N3 -178.4(4)
C13 C12 C11 C10 -0.3(6)
N3 C12 C11 C10 178.1(3)
C14 C9 C10 C11 0.4(5)
C8 C9 C10 C11 -178.1(3)
C12 C11 C10 C9 0.1(5)
C10 C9 C8 O2 -171.9(3)
C14 C9 C8 O2 9.7(4)
C10 C9 C8 N2 9.1(4)
C14 C9 C8 N2 -169.4(3)
C1 C7 N1 N2 179.5(3)
C1 C7 N1 Sn1 -2.8(4)
O2 C8 N2 N1 -3.3(4)
C9 C8 N2 N1 175.7(2)
C7 N1 N2 C8 172.7(3)
Sn1 N1 N2 C8 -5.2(3)
C11 C12 N3 O4 6.7(6)
C13 C12 N3 O4 -174.8(4)
C11 C12 N3 O3 -173.1(5)
C13 C12 N3 O3 5.4(6)
C3 C2 O1 Sn1 -160.7(2)
C1 C2 O1 Sn1 21.1(4)
N2 C8 O2 Sn1 10.1(4)
C9 C8 O2 Sn1 -168.93(19)
C5 C4 O5 C27 -176.9(4)
C3 C4 O5 C27 3.2(6)
C2 O1 Sn1 C15 -135.8(3)
C2 O1 Sn1 C21 90.5(3)
C2 O1 Sn1 O2 -28.1(4)
C2 O1 Sn1 N1 -21.9(3)
C20 C15 Sn1 O1 177.8(2)
C16 C15 Sn1 O1 2.0(3)
C20 C15 Sn1 C21 -80.8(3)
C16 C15 Sn1 C21 103.4(3)
C20 C15 Sn1 O2 19.2(3)
C16 C15 Sn1 O2 -156.6(3)
C20 C15 Sn1 N1 92.5(3)
C16 C15 Sn1 N1 -83.3(3)
C26 C21 Sn1 O1 10.1(3)
C22 C21 Sn1 O1 -165.0(3)
C26 C21 Sn1 C15 -90.4(3)
C22 C21 Sn1 C15 94.5(3)
C26 C21 Sn1 O2 170.4(3)
C22 C21 Sn1 O2 -4.7(3)
C26 C21 Sn1 N1 96.3(3)
C22 C21 Sn1 N1 -78.8(3)
C8 O2 Sn1 O1 -2.3(4)
C8 O2 Sn1 C15 105.5(2)
C8 O2 Sn1 C21 -121.0(2)
C8 O2 Sn1 N1 -8.8(2)
C7 N1 Sn1 O1 12.4(2)
N2 N1 Sn1 O1 -169.91(19)
C7 N1 Sn1 C15 103.9(2)
N2 N1 Sn1 C15 -78.5(2)
C7 N1 Sn1 C21 -81.5(3)
N2 N1 Sn1 C21 96.18(19)
C7 N1 Sn1 O2 -170.1(3)
N2 N1 Sn1 O2 7.61(17)
